data_2209337
loop_
_publ_author_name
' Xiao-Bing Wang'
' Yun-Rong Shi'
' Ling-Yi Kong'

_publ_section_title
;
 (+)-(3'<i>R</i>)-Angeloxyloxy-4'-oxo-3',4'-dihydroseselin (Pd--Ib)
;
_journal_coeditor_code WK2011
_journal_issue 6
_journal_name_full 'Acta Crystallographica Section E'
_journal_page_first o2505
_journal_page_last o2507
_journal_paper_doi 10.1107/S1600536806018745
_journal_volume 62
_journal_year 2006
_chemical_formula_iupac 'C19 H18 O6'
_chemical_formula_moiety 'C19 H18 O6'
_chemical_formula_sum 'C19 H18 O6'
_chemical_formula_weight 342.33
_chemical_name_systematic
;
(+)-(3'R)-Angeroyloxy-4'-oxo-3',4'-dihydroseselin
;
_space_group_IT_number 19
_symmetry_cell_setting orthorhombic
_symmetry_space_group_name_Hall 'P 2ac 2ab'
_symmetry_space_group_name_H-M 'P 21 21 21'
_atom_sites_solution_hydrogens geom
_atom_sites_solution_primary direct
_atom_sites_solution_secondary difmap
_audit_creation_method SHELXL-97
_cell_angle_alpha 90.00
_cell_angle_beta 90.00
_cell_angle_gamma 90.00
_cell_formula_units_Z 4
_cell_length_a 7.218(2)
_cell_length_b 12.896(3)
_cell_length_c 18.531(5)
_cell_measurement_reflns_used 1799
_cell_measurement_temperature 298(2)
_cell_measurement_theta_max 25.625
_cell_measurement_theta_min 2.707
_cell_volume 1724.9(8)
_computing_cell_refinement 'SAINT (Bruker, 2000)'
_computing_data_collection 'SMART (Bruker, 2000)'
_computing_data_reduction SAINT
_computing_molecular_graphics 'SHELXTL (Bruker, 2000)'
_computing_publication_material SHELXTL
_computing_structure_refinement 'SHELXL97 (Sheldrick, 1997)'
_computing_structure_solution 'SHELXS97 (Sheldrick, 1997)'
_diffrn_ambient_temperature 298(2)
_diffrn_measured_fraction_theta_full 0.997
_diffrn_measured_fraction_theta_max 0.997
_diffrn_measurement_device_type 'Bruker SMART CCD area-detector'
_diffrn_measurement_method '\f and \w'
_diffrn_radiation_monochromator graphite
_diffrn_radiation_source 'fine-focus sealed tube'
_diffrn_radiation_type MoK\a
_diffrn_radiation_wavelength 0.71073
_diffrn_reflns_av_R_equivalents 0.0484
_diffrn_reflns_av_sigmaI/netI 0.0350
_diffrn_reflns_limit_h_max 8
_diffrn_reflns_limit_h_min -8
_diffrn_reflns_limit_k_max 13
_diffrn_reflns_limit_k_min -15
_diffrn_reflns_limit_l_max 22
_diffrn_reflns_limit_l_min -21
_diffrn_reflns_number 8550
_diffrn_reflns_theta_full 25.01
_diffrn_reflns_theta_max 25.01
_diffrn_reflns_theta_min 1.92
_diffrn_standards_decay_% 0
_diffrn_standards_interval_count 0
_diffrn_standards_interval_time 0
_diffrn_standards_number 0
_exptl_absorpt_coefficient_mu 0.098
_exptl_absorpt_correction_T_max 0.9912
_exptl_absorpt_correction_T_min 0.9850
_exptl_absorpt_correction_type multi-scan
_exptl_absorpt_process_details '(SADABS; Bruker, 2000)'
_exptl_crystal_colour colorless
_exptl_crystal_density_diffrn 1.318
_exptl_crystal_density_method 'not measured'
_exptl_crystal_description needle
_exptl_crystal_F_000 720
_exptl_crystal_size_max 0.68
_exptl_crystal_size_mid 0.13
_exptl_crystal_size_min 0.09
_refine_diff_density_max 0.259
_refine_diff_density_min -0.178
_refine_ls_abs_structure_details 'Flack (1983)'
_refine_ls_abs_structure_Flack -10(10)
_refine_ls_extinction_method none
_refine_ls_goodness_of_fit_ref 1.008
_refine_ls_hydrogen_treatment constr
_refine_ls_matrix_type full
_refine_ls_number_parameters 230
_refine_ls_number_reflns 1761
_refine_ls_number_restraints 0
_refine_ls_restrained_S_all 1.008
_refine_ls_R_factor_all 0.0876
_refine_ls_R_factor_gt 0.0413
_refine_ls_shift/su_max 0.003
_refine_ls_shift/su_mean 0.000
_refine_ls_structure_factor_coef Fsqd
_refine_ls_weighting_details 'calc w=1/[\s^2^(Fo^2^)+(0.0456P)^2^+0.7605P] where P=(Fo^2^+2Fc^2^)/3'
_refine_ls_weighting_scheme calc
_refine_ls_wR_factor_gt 0.0937
_refine_ls_wR_factor_ref 0.1191
_reflns_number_gt 1087
_reflns_number_total 1767
_reflns_threshold_expression I>2\s(I)
_cod_data_source_file wk2011.cif
_cod_data_source_block I
_cod_depositor_comments
;
The following automatic conversions were performed:
'_symmetry_cell_setting' value 'Orthorhombic' changed to 'orthorhombic'
according to '/home/saulius/struct/CIF-dictionaries/cif_core.dic'
dictionary named 'cif_core.dic' version 2.4.1 from 2010-06-29.

Automatic conversion script
Id: cif_fix_enum 1527 2010-12-29 10:47:43Z saulius 

The following automatic conversions were performed:

'_symmetry_cell_setting' value 'Orthorhombic' changed to
'orthorhombic' according to
/home/saulius/struct/CIF-dictionaries/cif_core.dic dictionary named
'cif_core.dic' version 2.4.1 from 2010-06-29.

Automatic conversion script
Id: cif_fix_values 1715 2011-07-08 13:25:40Z adriana 
;
_cod_database_code 2209337
_cod_database_fobs_code 2209337

loop_
_symmetry_equiv_pos_as_xyz
'x, y, z'
'-x+1/2, -y, z+1/2'
'-x, y+1/2, -z+1/2'
'x+1/2, -y+1/2, -z'

loop_
_atom_site_type_symbol
_atom_site_label
_atom_site_fract_x
_atom_site_fract_y
_atom_site_fract_z
_atom_site_U_iso_or_equiv
_atom_site_adp_type
_atom_site_calc_flag
_atom_site_refinement_flags
_atom_site_occupancy
O O1 0.6285(5) 0.6927(2) 0.91192(17) 0.0641(9) Uani d . 1
O O2 0.2183(5) 0.4824(2) 0.8816(2) 0.0825(12) Uani d . 1
O O3 0.0403(5) 0.6289(2) 0.80230(16) 0.0590(9) Uani d . 1
O O4 -0.2316(5) 0.5953(3) 0.7540(2) 0.0810(11) Uani d . 1
O O5 0.5337(5) 0.4221(2) 0.94943(15) 0.0581(8) Uani d . 1
O O6 0.5676(9) 0.3306(3) 0.8506(2) 0.121(2) Uani d . 1
C C1 0.6175(7) 0.5988(3) 0.9561(2) 0.0602(13) Uani d . 1
C C2 0.5359(7) 0.5153(3) 0.9076(2) 0.0504(11) Uani d . 1
H H2 0.6168 0.5055 0.8657 0.060 Uiso calc R 1
C C3 0.3459(7) 0.5439(3) 0.8823(2) 0.0528(12) Uani d . 1
C C4 0.3309(6) 0.6537(3) 0.8579(2) 0.0463(10) Uani d . 1
C C5 0.1841(7) 0.6936(3) 0.8181(2) 0.0459(11) Uani d . 1
C C6 -0.1156(8) 0.6604(4) 0.7637(3) 0.0602(13) Uani d . 1
C C7 -0.1185(8) 0.7667(4) 0.7396(3) 0.0647(14) Uani d . 1
H H7 -0.2203 0.7914 0.7141 0.078 Uiso calc R 1
C C8 0.0228(7) 0.8296(3) 0.7536(3) 0.0605(13) Uani d . 1
H H8 0.0188 0.8975 0.7367 0.073 Uiso calc R 1
C C9 0.1804(7) 0.7959(3) 0.7937(2) 0.0503(11) Uani d . 1
C C10 0.3325(7) 0.8590(3) 0.8093(2) 0.0572(13) Uani d . 1
H H10 0.3335 0.9273 0.7932 0.069 Uiso calc R 1
C C11 0.4786(7) 0.8226(3) 0.8477(2) 0.0564(12) Uani d . 1
H H11 0.5793 0.8655 0.8572 0.068 Uiso calc R 1
C C12 0.4777(7) 0.7201(3) 0.8729(2) 0.0503(11) Uani d . 1
C C13 0.5026(10) 0.6203(4) 1.0225(2) 0.0850(18) Uani d . 1
H H13A 0.5613 0.6733 1.0508 0.128 Uiso calc R 1
H H13B 0.4920 0.5581 1.0507 0.128 Uiso calc R 1
H H13C 0.3814 0.6431 1.0083 0.128 Uiso calc R 1
C C14 0.8186(8) 0.5750(4) 0.9746(3) 0.0833(17) Uani d . 1
H H14A 0.8731 0.6339 0.9981 0.125 Uiso calc R 1
H H14B 0.8858 0.5601 0.9311 0.125 Uiso calc R 1
H H14C 0.8238 0.5161 1.0062 0.125 Uiso calc R 1
C C15 0.5618(8) 0.3326(4) 0.9146(3) 0.0656(14) Uani d . 1
C C16 0.5809(7) 0.2443(4) 0.9657(3) 0.0694(15) Uani d . 1
C C17 0.6064(9) 0.1504(5) 0.9394(4) 0.096(2) Uani d . 1
H H17 0.6186 0.0986 0.9740 0.116 Uiso calc R 1
C C18 0.6185(12) 0.1148(4) 0.8653(4) 0.120(3) Uani d . 1
H H18A 0.7380 0.0842 0.8572 0.181 Uiso calc R 1
H H18B 0.6020 0.1725 0.8332 0.181 Uiso calc R 1
H H18C 0.5237 0.0642 0.8565 0.181 Uiso calc R 1
C C19 0.5814(9) 0.2679(5) 1.0463(3) 0.095(2) Uani d . 1
H H19A 0.4689 0.3030 1.0590 0.143 Uiso calc R 1
H H19B 0.6855 0.3113 1.0576 0.143 Uiso calc R 1
H H19C 0.5903 0.2042 1.0729 0.143 Uiso calc R 1

loop_
_atom_site_aniso_label
_atom_site_aniso_U_11
_atom_site_aniso_U_22
_atom_site_aniso_U_33
_atom_site_aniso_U_12
_atom_site_aniso_U_13
_atom_site_aniso_U_23
O1 0.066(2) 0.0438(17) 0.083(2) -0.0049(16) -0.021(2) 0.0042(16)
O2 0.065(3) 0.0513(19) 0.131(3) -0.0095(18) -0.021(2) 0.027(2)
O3 0.063(2) 0.0436(16) 0.0704(19) -0.0052(16) -0.0118(19) 0.0061(15)
O4 0.077(3) 0.063(2) 0.103(3) -0.011(2) -0.029(2) 0.001(2)
O5 0.075(2) 0.0443(16) 0.0554(16) 0.0071(17) -0.0020(17) 0.0108(14)
O6 0.231(6) 0.056(2) 0.075(2) 0.014(3) 0.023(3) 0.0014(19)
C1 0.071(4) 0.050(3) 0.059(3) 0.003(2) -0.014(3) 0.003(2)
C2 0.060(3) 0.038(2) 0.053(2) 0.004(2) -0.002(2) 0.005(2)
C3 0.054(3) 0.044(2) 0.060(3) -0.003(2) -0.005(3) 0.006(2)
C4 0.053(3) 0.038(2) 0.048(2) -0.002(2) 0.000(2) 0.0046(19)
C5 0.057(3) 0.036(2) 0.045(2) -0.003(2) -0.001(2) 0.0016(19)
C6 0.066(3) 0.054(3) 0.061(3) 0.001(3) -0.016(3) 0.004(2)
C7 0.071(4) 0.058(3) 0.064(3) 0.003(3) -0.007(3) 0.011(2)
C8 0.075(4) 0.046(2) 0.060(3) 0.009(3) -0.001(3) 0.013(2)
C9 0.065(3) 0.042(2) 0.044(2) 0.003(2) -0.003(2) 0.003(2)
C10 0.076(4) 0.037(2) 0.059(3) -0.002(2) 0.002(3) 0.007(2)
C11 0.056(3) 0.044(2) 0.069(3) -0.006(2) -0.002(3) 0.004(2)
C12 0.056(3) 0.039(2) 0.056(3) 0.006(2) -0.007(3) 0.000(2)
C13 0.122(5) 0.076(3) 0.058(3) 0.016(4) -0.008(4) -0.010(3)
C14 0.078(4) 0.071(3) 0.101(4) 0.003(3) -0.035(4) 0.008(3)
C15 0.076(4) 0.052(3) 0.068(3) 0.004(3) 0.006(3) 0.013(3)
C16 0.047(3) 0.049(3) 0.112(5) 0.003(2) -0.002(3) 0.025(3)
C17 0.081(4) 0.067(4) 0.142(6) -0.009(3) -0.010(4) 0.032(4)
C18 0.146(7) 0.063(4) 0.153(6) -0.005(4) -0.039(6) -0.012(4)
C19 0.078(4) 0.114(5) 0.095(5) 0.009(4) 0.007(4) 0.056(4)

loop_
_atom_type_symbol
_atom_type_description
_atom_type_scat_dispersion_real
_atom_type_scat_dispersion_imag
_atom_type_scat_source
C C 0.0033 0.0000 'International Tables Vol C Tables 4.2.6.8 and 6.1.1.4'
H H 0.0000 0.0000 'International Tables Vol C Tables 4.2.6.8 and 6.1.1.4'
O O 0.0106 0.0000 'International Tables Vol C Tables 4.2.6.8 and 6.1.1.4'

loop_
_geom_angle_atom_site_label_1
_geom_angle_atom_site_label_2
_geom_angle_atom_site_label_3
_geom_angle
_geom_angle_publ_flag
C12 O1 C1 118.1(4) yes
C5 O3 C6 123.1(3) yes
C15 O5 C2 117.5(3) yes
O1 C1 C13 109.5(4) ?
O1 C1 C14 103.9(4) ?
C13 C1 C14 112.2(4) yes
O1 C1 C2 106.0(3) ?
C13 C1 C2 113.5(4) ?
C14 C1 C2 111.1(4) ?
O5 C2 C3 111.6(4) yes
O5 C2 C1 106.2(3) ?
C3 C2 C1 111.5(4) ?
O5 C2 H2 109.2 ?
C3 C2 H2 109.2 ?
C1 C2 H2 109.2 ?
O2 C3 C4 124.2(4) ?
O2 C3 C2 122.4(4) ?
C4 C3 C2 113.4(4) ?
C12 C4 C5 117.4(3) yes
C12 C4 C3 117.9(4) yes
C5 C4 C3 124.6(4) yes
O3 C5 C4 117.9(3) yes
O3 C5 C9 119.6(4) yes
C4 C5 C9 122.5(4) yes
O4 C6 O3 115.8(4) ?
O4 C6 C7 127.6(5) ?
O3 C6 C7 116.6(5) ?
C8 C7 C6 120.7(5) ?
C8 C7 H7 119.7 ?
C6 C7 H7 119.7 ?
C7 C8 C9 121.8(4) ?
C7 C8 H8 119.1 ?
C9 C8 H8 119.1 ?
C10 C9 C5 117.9(4) yes
C10 C9 C8 123.9(4) yes
C5 C9 C8 118.2(4) yes
C11 C10 C9 121.3(4) ?
C11 C10 H10 119.4 ?
C9 C10 H10 119.4 ?
C10 C11 C12 119.8(4) ?
C10 C11 H11 120.1 ?
C12 C11 H11 120.1 ?
O1 C12 C4 124.0(4) yes
O1 C12 C11 114.9(4) yes
C4 C12 C11 121.1(4) yes
C1 C13 H13A 109.5 ?
C1 C13 H13B 109.5 ?
H13A C13 H13B 109.5 ?
C1 C13 H13C 109.5 ?
H13A C13 H13C 109.5 ?
H13B C13 H13C 109.5 ?
C1 C14 H14A 109.5 ?
C1 C14 H14B 109.5 ?
H14A C14 H14B 109.5 ?
C1 C14 H14C 109.5 ?
H14A C14 H14C 109.5 ?
H14B C14 H14C 109.5 ?
O6 C15 O5 120.4(4) yes
O6 C15 C16 128.0(5) ?
O5 C15 C16 111.5(4) ?
C17 C16 C15 118.7(6) yes
C17 C16 C19 123.1(5) ?
C15 C16 C19 118.1(4) ?
C16 C17 C18 130.5(6) yes
C16 C17 H17 114.8 ?
C18 C17 H17 114.8 ?
C17 C18 H18A 109.5 ?
C17 C18 H18B 109.5 ?
H18A C18 H18B 109.5 ?
C17 C18 H18C 109.5 ?
H18A C18 H18C 109.5 ?
H18B C18 H18C 109.5 ?
C16 C19 H19A 109.5 ?
C16 C19 H19B 109.5 ?
H19A C19 H19B 109.5 ?
C16 C19 H19C 109.5 ?
H19A C19 H19C 109.5 ?
H19B C19 H19C 109.5 ?

loop_
_geom_bond_atom_site_label_1
_geom_bond_atom_site_label_2
_geom_bond_distance
_geom_bond_publ_flag
O1 C12 1.353(5) yes
O1 C1 1.464(5) yes
O2 C3 1.216(5) yes
O3 C5 1.363(5) yes
O3 C6 1.394(6) yes
O4 C6 1.199(5) yes
O5 C15 1.337(5) yes
O5 C2 1.430(4) yes
O6 C15 1.187(5) yes
C1 C13 1.509(7) yes
C1 C14 1.523(7) yes
C1 C2 1.521(6) yes
C2 C3 1.496(7) yes
C2 H2 0.9800 ?
C3 C4 1.490(6) yes
C4 C12 1.391(6) yes
C4 C5 1.389(6) yes
C5 C9 1.396(5) yes
C6 C7 1.441(6) yes
C7 C8 1.329(7) yes
C7 H7 0.9300 ?
C8 C9 1.427(6) yes
C8 H8 0.9300 ?
C9 C10 1.396(6) yes
C10 C11 1.355(6) yes
C10 H10 0.9300 ?
C11 C12 1.403(5) yes
C11 H11 0.9300 ?
C13 H13A 0.9600 ?
C13 H13B 0.9600 ?
C13 H13C 0.9600 ?
C14 H14A 0.9600 ?
C14 H14B 0.9600 ?
C14 H14C 0.9600 ?
C15 C16 1.488(6) yes
C16 C17 1.318(8) yes
C16 C19 1.523(7) yes
C17 C18 1.450(9) yes
C17 H17 0.9300 ?
C18 H18A 0.9600 ?
C18 H18B 0.9600 ?
C18 H18C 0.9600 ?
C19 H19A 0.9600 ?
C19 H19B 0.9600 ?
C19 H19C 0.9600 ?

loop_
_geom_hbond_atom_site_label_D
_geom_hbond_atom_site_label_H
_geom_hbond_atom_site_label_A
_geom_hbond_site_symmetry_A
_geom_hbond_distance_DH
_geom_hbond_distance_HA
_geom_hbond_distance_DA
_geom_hbond_angle_DHA
_geom_hbond_publ_flag
C2 H2 O4 1_655 0.98 2.61 3.462(6) 145 yes
C10 H10 O4 3_556 0.93 2.45 3.346(5) 162 yes
C14 H14B O3 1_655 0.96 2.78 3.638(7) 149 yes
C18 H18C O4 3_546 0.96 2.97 3.572(8) 122 tes

loop_
_geom_torsion_atom_site_label_1
_geom_torsion_atom_site_label_2
_geom_torsion_atom_site_label_3
_geom_torsion_atom_site_label_4
_geom_torsion
_geom_torsion_publ_flag
C12 O1 C1 C13 -75.2(5) ?
C12 O1 C1 C14 164.7(4) ?
C12 O1 C1 C2 47.6(5) ?
C15 O5 C2 C3 92.1(5) yes
C15 O5 C2 C1 -146.3(4) yes
O1 C1 C2 O5 177.1(4) ?
C13 C1 C2 O5 -62.6(5) ?
C14 C1 C2 O5 64.9(5) ?
O1 C1 C2 C3 -61.1(5) ?
C13 C1 C2 C3 59.1(5) ?
C14 C1 C2 C3 -173.4(4) ?
O5 C2 C3 O2 -17.4(6) ?
C1 C2 C3 O2 -136.0(5) ?
O5 C2 C3 C4 163.0(3) ?
C1 C2 C3 C4 44.4(5) ?
O2 C3 C4 C12 169.1(5) ?
C2 C3 C4 C12 -11.2(5) ?
O2 C3 C4 C5 -14.0(7) ?
C2 C3 C4 C5 165.7(4) ?
C6 O3 C5 C4 179.1(4) ?
C6 O3 C5 C9 -1.5(6) ?
C12 C4 C5 O3 179.3(4) ?
C3 C4 C5 O3 2.3(6) ?
C12 C4 C5 C9 0.0(6) ?
C3 C4 C5 C9 -177.0(4) ?
C5 O3 C6 O4 -179.7(4) ?
C5 O3 C6 C7 0.7(6) ?
O4 C6 C7 C8 -178.9(5) ?
O3 C6 C7 C8 0.7(7) ?
C6 C7 C8 C9 -1.2(8) ?
O3 C5 C9 C10 -178.3(4) yes
C4 C5 C9 C10 1.0(6) yes
O3 C5 C9 C8 1.0(6) yes
C4 C5 C9 C8 -179.7(4) yes
C7 C8 C9 C10 179.7(4) ?
C7 C8 C9 C5 0.4(7) ?
C5 C9 C10 C11 -0.6(7) ?
C8 C9 C10 C11 -179.9(4) ?
C9 C10 C11 C12 -0.6(7) ?
C1 O1 C12 C4 -16.4(6) ?
C1 O1 C12 C11 163.8(4) ?
C5 C4 C12 O1 178.9(4) yes
C3 C4 C12 O1 -3.9(6) yes
C5 C4 C12 C11 -1.3(6) yes
C3 C4 C12 C11 175.9(4) yes
C10 C11 C12 O1 -178.6(4) ?
C10 C11 C12 C4 1.6(6) ?
C2 O5 C15 O6 -8.1(8) yes
C2 O5 C15 C16 172.4(4) yes
O6 C15 C16 C17 -0.5(10) yes
O5 C15 C16 C17 179.0(5) yes
O6 C15 C16 C19 175.9(7) yes
O5 C15 C16 C19 -4.6(7) yes
C15 C16 C17 C18 -0.7(11) yes
C19 C16 C17 C18 -176.8(7) yes

loop_
_cod_related_entry_id
_cod_related_entry_database
_cod_related_entry_code
1 ChemSpider 30654978
